data_1548562
loop_
_publ_author_name
'Zhanchao Meng'
'Haixin Yu'
'Li Li'
'Wanyin Tao'
'Hao Chen'
'Ming Wan'
'Peng Yang'
'David J. Edmonds'
'Jin Zhong'
'Ang Li'

_publ_section_title
;
 Total synthesis and antiviral activity of indolosesquiterpenoids from the
 xiamycin and oridamycin families
;
_journal_name_full 'Nature Communications'
_journal_page_first 6096
_journal_paper_doi 10.1038/ncomms7096
_journal_volume 6
_journal_year 2015
_chemical_formula_sum 'C23 H27 N O4'
_chemical_formula_weight 381.46
_space_group_IT_number 4
_symmetry_cell_setting monoclinic
_symmetry_Int_Tables_number 4
_symmetry_space_group_name_Hall 'P 2yb'
_symmetry_space_group_name_H-M 'P 1 21 1'
_cell_angle_alpha 90.
_cell_angle_beta 90.68(3)
_cell_angle_gamma 90.
_cell_formula_units_Z 2
_cell_length_a 7.3863(15)
_cell_length_b 6.6732(13)
_cell_length_c 19.530(4)
_cell_volume 962.6(3)
_diffrn_ambient_temperature 296
_diffrn_radiation_probe x-ray
_diffrn_radiation_type CuK\a
_diffrn_radiation_wavelength 1.54178
_exptl_absorpt_coefficient_mu 0.72
_exptl_crystal_density_diffrn 1.316
_exptl_crystal_F_000 408
_refine_ls_goodness_of_fit_ref 1.06
_refine_ls_number_parameters 261
_refine_ls_number_reflns 3122
_refine_ls_R_factor_gt 0.034
_refine_ls_wR_factor_gt 0.088
_cod_data_source_file ncomms-7096-2.cif
_cod_data_source_block 2
_cod_original_sg_symbol_H-M 'P 21'
_cod_database_code 1548562

loop_
_space_group_symop_id
_space_group_symop_operation_xyz
1 x,y,z
2 -x,1/2+y,-z

loop_
_atom_site_aniso_label
_atom_site_aniso_U_11
_atom_site_aniso_U_22
_atom_site_aniso_U_33
_atom_site_aniso_U_23
_atom_site_aniso_U_13
_atom_site_aniso_U_12
O1 0.0424(6) 0.0570(8) 0.0406(6) 0.0112(5) 0.0037(5) 0.0031(5)
O2 0.0505(7) 0.0571(8) 0.0501(7) -0.0019(6) -0.0169(6) -0.0076(6)
O3 0.0434(6) 0.0557(8) 0.0512(6) -0.0051(6) -0.0106(5) 0.0100(6)
N1 0.0560(8) 0.0420(9) 0.0416(7) 0.0058(6) 0.0072(6) -0.0078(7)
C1 0.0311(7) 0.0520(10) 0.0404(8) 0.0043(7) -0.0059(6) -0.0059(7)
O1' 0.0437(7) 0.0684(9) 0.0560(8) 0.0158(7) -0.0018(6) -0.0020(6)
C2 0.0307(7) 0.0642(12) 0.0443(9) 0.0079(8) 0.0007(6) -0.0044(8)
C3 0.0351(8) 0.0455(10) 0.0364(8) 0.0005(7) 0.0019(6) -0.0007(7)
C4 0.0360(7) 0.0404(9) 0.0335(7) -0.0027(6) -0.0007(6) -0.0007(7)
C5 0.0320(7) 0.0367(8) 0.0348(7) -0.0017(6) -0.0024(6) -0.0003(6)
C6 0.0410(8) 0.0475(10) 0.0455(8) 0.0032(8) -0.0072(7) -0.0098(8)
C7 0.0362(8) 0.0616(12) 0.0518(10) 0.0110(9) -0.0057(7) -0.0099(8)
C8 0.0356(7) 0.0340(9) 0.0434(8) 0.0035(6) -0.0016(6) -0.0016(6)
C9 0.0345(8) 0.0303(8) 0.0391(8) 0.0006(6) -0.0014(6) 0.0019(6)
C10 0.0332(8) 0.0381(9) 0.0371(8) -0.0003(7) -0.0008(6) 0.0006(6)
C11 0.0336(7) 0.0363(8) 0.0404(8) 0.0014(6) 0.0007(6) -0.0011(6)
C12 0.0418(8) 0.0314(9) 0.0384(8) 0.0001(6) -0.0015(6) 0.0017(6)
C13 0.0510(9) 0.0303(8) 0.0382(8) 0.0005(6) -0.0038(6) 0.0027(7)
C14 0.0546(10) 0.0389(10) 0.0476(9) -0.0032(7) -0.0078(8) 0.0029(7)
C15 0.0645(11) 0.0456(11) 0.0528(10) -0.0026(8) -0.0166(9) 0.0070(9)
C16 0.0898(15) 0.0419(12) 0.0444(9) 0.0040(8) -0.0150(9) 0.0111(10)
C17 0.0781(13) 0.0412(10) 0.0398(9) 0.0082(8) 0.0006(8) 0.0014(9)
C18 0.0607(10) 0.0306(9) 0.0413(8) 0.0024(7) -0.0011(7) 0.0006(8)
C19 0.0468(8) 0.0292(8) 0.0394(8) 0.0026(6) 0.0028(6) -0.0009(7)
C20 0.0368(8) 0.0357(9) 0.0497(9) 0.0032(7) 0.0041(6) -0.0034(6)
C21 0.0512(9) 0.0519(11) 0.0423(8) -0.0089(8) -0.0006(7) 0.0020(8)
C22 0.0373(8) 0.0458(10) 0.0333(8) 0.0022(7) 0.0010(6) -0.0056(7)
C23 0.0547(10) 0.0488(11) 0.0478(9) -0.0029(8) -0.0029(8) 0.0148(8)

loop_
_atom_site_label
_atom_site_type_symbol
_atom_site_thermal_displace_type
_atom_site_fract_x
_atom_site_fract_y
_atom_site_fract_z
_atom_site_occupancy
_atom_site_U_iso_or_equiv
_atom_site_calc_flag
_atom_site_refinement_flags
_atom_site_disorder_assembly
_atom_site_disorder_group
O1 O Uani 0.23010(15) 0.0374(2) 0.45074(6) 1.000 0.0466(4) . . . .
O2 O Uani 0.70589(17) 0.2302(2) 0.45502(6) 1.000 0.0527(4) . . . .
O3 O Uani 0.65091(16) -0.0236(2) 0.38474(6) 1.000 0.0502(4) . . . .
N1 N Uani 0.4980(2) 0.4781(2) -0.01832(7) 1.000 0.0465(5) . . . .
C1 C Uani 0.1714(2) 0.1899(3) 0.26708(8) 1.000 0.0412(5) . . . .
O1' O Uani 0.91894(19) 0.7705(2) 0.43909(8) 1.000 0.0561(5) . . . .
C2 C Uani 0.1224(2) 0.1436(3) 0.34109(9) 1.000 0.0464(6) . . . .
C3 C Uani 0.2885(2) 0.0816(3) 0.38204(8) 1.000 0.0390(5) . . . .
C4 C Uani 0.4378(2) 0.2450(3) 0.38198(8) 1.000 0.0366(4) . . . .
C5 C Uani 0.4786(2) 0.3002(2) 0.30554(8) 1.000 0.0345(4) . . . .
C6 C Uani 0.6304(2) 0.4533(3) 0.29833(8) 1.000 0.0447(5) . . . .
C7 C Uani 0.6984(2) 0.4517(3) 0.22563(9) 1.000 0.0499(6) . . . .
C8 C Uani 0.5544(2) 0.4366(3) 0.17075(8) 1.000 0.0377(5) . . . .
C9 C Uani 0.37441(19) 0.3790(2) 0.18582(8) 1.000 0.0347(5) . . . .
C10 C Uani 0.3118(2) 0.3597(3) 0.26054(8) 1.000 0.0361(5) . . . .
C11 C Uani 0.2504(2) 0.3574(2) 0.13238(8) 1.000 0.0368(4) . . . .
C12 C Uani 0.3001(2) 0.3926(2) 0.06489(8) 1.000 0.0372(5) . . . .
C13 C Uani 0.2063(2) 0.3859(3) -0.00079(8) 1.000 0.0399(5) . . . .
C14 C Uani 0.0301(3) 0.3368(3) -0.02130(9) 1.000 0.0471(6) . . . .
C15 C Uani -0.0163(3) 0.3508(3) -0.09019(10) 1.000 0.0544(6) . . . .
C16 C Uani 0.1114(3) 0.4121(3) -0.13797(10) 1.000 0.0588(7) . . . .
C17 C Uani 0.2857(3) 0.4593(3) -0.11942(9) 1.000 0.0530(6) . . . .
C18 C Uani 0.3341(3) 0.4447(3) -0.04995(8) 1.000 0.0442(5) . . . .
C19 C Uani 0.4800(2) 0.4513(2) 0.05165(8) 1.000 0.0385(5) . . . .
C20 C Uani 0.6064(2) 0.4718(3) 0.10384(9) 1.000 0.0407(5) . . . .
C21 C Uani 0.3879(2) 0.4234(3) 0.42690(8) 1.000 0.0485(5) . . . .
C22 C Uani 0.6122(2) 0.1533(3) 0.41153(8) 1.000 0.0388(5) . . . .
C23 C Uani 0.2228(3) 0.5610(3) 0.27848(10) 1.000 0.0505(6) . . . .
H1A H Uiso 0.27530 -0.06870 0.46350 1.000 0.0700 . . . .
H1B H Uiso 0.59640 0.51060 -0.03870 1.000 0.0560 . . . .
H1C H Uiso 0.06240 0.22720 0.24200 1.000 0.0490 . . . .
H1D H Uiso 0.21930 0.06960 0.24610 1.000 0.0490 . . . .
H2A H Uiso 0.06880 0.26130 0.36180 1.000 0.0560 . . . .
H2B H Uiso 0.03360 0.03650 0.34190 1.000 0.0560 . . . .
H3A H Uiso 0.33780 -0.04100 0.36190 1.000 0.0470 . . . .
H3B H Uiso 0.74110 -0.06970 0.40380 1.000 0.0750 . . . .
H5A H Uiso 0.52520 0.17670 0.28510 1.000 0.0410 . . . .
H6A H Uiso 0.58580 0.58580 0.30960 1.000 0.0540 . . . .
H6B H Uiso 0.72870 0.42100 0.32980 1.000 0.0540 . . . .
H7A H Uiso 0.76720 0.57340 0.21810 1.000 0.0600 . . . .
H7B H Uiso 0.78080 0.33960 0.22060 1.000 0.0600 . . . .
H11A H Uiso 0.13230 0.31890 0.14180 1.000 0.0440 . . . .
H14A H Uiso -0.05460 0.29560 0.01060 1.000 0.0570 . . . .
H15A H Uiso -0.13330 0.31910 -0.10460 1.000 0.0650 . . . .
H16A H Uiso 0.07710 0.42130 -0.18380 1.000 0.0710 . . . .
H17A H Uiso 0.36930 0.49970 -0.15190 1.000 0.0640 . . . .
H20A H Uiso 0.72480 0.50880 0.09420 1.000 0.0490 . . . .
H21A H Uiso 0.36600 0.37790 0.47270 1.000 0.0730 . . . .
H21B H Uiso 0.28080 0.48640 0.40880 1.000 0.0730 . . . .
H21C H Uiso 0.48580 0.51820 0.42750 1.000 0.0730 . . . .
H23A H Uiso 0.12180 0.58460 0.24810 1.000 0.0760 . . . .
H23B H Uiso 0.30960 0.66700 0.27360 1.000 0.0760 . . . .
H23C H Uiso 0.18150 0.55720 0.32490 1.000 0.0760 . . . .
H1'A H Uiso 0.890(4) 0.700(5) 0.4724(14) 1.000 0.078(8) . . . .
H1'B H Uiso 1.027(4) 0.822(5) 0.4509(13) 1.000 0.083(9) . . . .

loop_
_geom_angle_atom_site_label_1
_geom_angle_atom_site_label_2
_geom_angle_atom_site_label_3
_geom_angle
_geom_angle_site_symmetry_1
_geom_angle_site_symmetry_2
_geom_angle_site_symmetry_3
_geom_angle_publ_flag
C18 N1 C19 109.19(14) . . . yes
C3 O1 H1A 109.00 . . . no
C22 O3 H3B 109.00 . . . no
C18 N1 H1B 125.00 . . . no
C2 C1 C10 113.24(14) . . . no
C19 N1 H1B 125.00 . . . no
C1 C2 C3 110.85(13) . . . no
O1 C3 C2 107.30(12) . . . yes
O1 C3 C4 111.37(13) . . . yes
C2 C3 C4 112.28(16) . . . no
C3 C4 C22 108.27(15) . . . no
C21 C4 C22 107.61(13) . . . no
C5 C4 C21 114.44(15) . . . no
C5 C4 C22 106.36(12) . . . no
C3 C4 C5 108.07(13) . . . no
C3 C4 C21 111.80(13) . . . no
C4 C5 C6 113.24(13) . . . no
C4 C5 C10 115.92(13) . . . no
C6 C5 C10 110.79(13) . . . no
C5 C6 C7 109.57(14) . . . no
C6 C7 C8 115.45(13) . . . no
C7 C8 C9 121.80(14) . . . no
C7 C8 C20 117.31(14) . . . no
C9 C8 C20 120.82(14) . . . no
C10 C9 C11 120.03(13) . . . no
C8 C9 C11 118.95(14) . . . no
C8 C9 C10 120.77(14) . . . no
C1 C10 C9 110.45(13) . . . no
C1 C10 C23 109.46(14) . . . no
C5 C10 C9 108.15(12) . . . no
C5 C10 C23 115.59(15) . . . no
C1 C10 C5 107.12(14) . . . no
C9 C10 C23 106.06(14) . . . no
C9 C11 C12 121.02(14) . . . no
C11 C12 C13 134.67(14) . . . no
C13 C12 C19 106.68(14) . . . no
C11 C12 C19 118.64(14) . . . no
C12 C13 C14 133.98(15) . . . no
C12 C13 C18 106.07(14) . . . no
C14 C13 C18 119.95(16) . . . no
C13 C14 C15 118.75(18) . . . no
C14 C15 C16 120.5(2) . . . no
C15 C16 C17 122.07(19) . . . no
C16 C17 C18 117.90(19) . . . no
N1 C18 C17 129.67(18) . . . yes
C13 C18 C17 120.87(19) . . . no
N1 C18 C13 109.46(14) . . . yes
N1 C19 C12 108.53(14) . . . yes
N1 C19 C20 130.02(15) . . . yes
C12 C19 C20 121.45(15) . . . no
C8 C20 C19 119.11(14) . . . no
O2 C22 C4 124.67(17) . . . yes
O3 C22 C4 113.06(14) . . . yes
O2 C22 O3 122.26(16) . . . yes
C2 C1 H1C 109.00 . . . no
C2 C1 H1D 109.00 . . . no
C10 C1 H1C 109.00 . . . no
C10 C1 H1D 109.00 . . . no
H1C C1 H1D 108.00 . . . no
H1'A O1' H1'B 105(3) . . . no
C1 C2 H2B 109.00 . . . no
C3 C2 H2A 109.00 . . . no
C3 C2 H2B 109.00 . . . no
H2A C2 H2B 108.00 . . . no
C1 C2 H2A 109.00 . . . no
O1 C3 H3A 109.00 . . . no
C2 C3 H3A 109.00 . . . no
C4 C3 H3A 109.00 . . . no
C6 C5 H5A 105.00 . . . no
C10 C5 H5A 105.00 . . . no
C4 C5 H5A 105.00 . . . no
C5 C6 H6B 110.00 . . . no
C7 C6 H6A 110.00 . . . no
C5 C6 H6A 110.00 . . . no
H6A C6 H6B 108.00 . . . no
C7 C6 H6B 110.00 . . . no
C6 C7 H7B 108.00 . . . no
C8 C7 H7A 108.00 . . . no
C8 C7 H7B 108.00 . . . no
H7A C7 H7B 107.00 . . . no
C6 C7 H7A 108.00 . . . no
C9 C11 H11A 119.00 . . . no
C12 C11 H11A 119.00 . . . no
C15 C14 H14A 121.00 . . . no
C13 C14 H14A 121.00 . . . no
C14 C15 H15A 120.00 . . . no
C16 C15 H15A 120.00 . . . no
C17 C16 H16A 119.00 . . . no
C15 C16 H16A 119.00 . . . no
C16 C17 H17A 121.00 . . . no
C18 C17 H17A 121.00 . . . no
C19 C20 H20A 120.00 . . . no
C8 C20 H20A 120.00 . . . no
C4 C21 H21A 109.00 . . . no
C4 C21 H21B 109.00 . . . no
H21A C21 H21B 110.00 . . . no
H21A C21 H21C 109.00 . . . no
C4 C21 H21C 109.00 . . . no
H21B C21 H21C 109.00 . . . no
C10 C23 H23B 109.00 . . . no
C10 C23 H23C 109.00 . . . no
C10 C23 H23A 109.00 . . . no
H23A C23 H23C 110.00 . . . no
H23B C23 H23C 109.00 . . . no
H23A C23 H23B 109.00 . . . no

loop_
_geom_bond_atom_site_label_1
_geom_bond_atom_site_label_2
_geom_bond_distance
_geom_bond_site_symmetry_1
_geom_bond_site_symmetry_2
_geom_bond_publ_flag
O1 C3 1.445(2) . . yes
O2 C22 1.204(2) . . yes
O3 C22 1.324(2) . . yes
N1 C18 1.371(3) . . yes
N1 C19 1.386(2) . . yes
O1 H1A 0.8200 . . no
O3 H3B 0.8200 . . no
C1 C2 1.526(2) . . no
N1 H1B 0.8600 . . no
C1 C10 1.542(3) . . no
C2 C3 1.514(2) . . no
C3 C4 1.551(3) . . no
C4 C22 1.533(2) . . no
C4 C5 1.570(2) . . no
C4 C21 1.527(3) . . no
C5 C6 1.525(2) . . no
C5 C10 1.556(2) . . no
C6 C7 1.512(2) . . no
C7 C8 1.504(2) . . no
C8 C20 1.386(2) . . no
C8 C9 1.418(2) . . no
C9 C10 1.541(2) . . no
C9 C11 1.388(2) . . no
C10 C23 1.538(3) . . no
C11 C12 1.392(2) . . no
C12 C13 1.451(2) . . no
C12 C19 1.412(2) . . no
C13 C14 1.396(3) . . no
C13 C18 1.410(2) . . no
C14 C15 1.388(3) . . no
C15 C16 1.396(3) . . no
C16 C17 1.370(3) . . no
C17 C18 1.402(2) . . no
C19 C20 1.381(2) . . no
C1 H1C 0.9700 . . no
C1 H1D 0.9700 . . no
O1' H1'B 0.90(3) . . no
O1' H1'A 0.83(3) . . no
C2 H2B 0.9700 . . no
C2 H2A 0.9700 . . no
C3 H3A 0.9800 . . no
C5 H5A 0.9800 . . no
C6 H6A 0.9700 . . no
C6 H6B 0.9700 . . no
C7 H7A 0.9700 . . no
C7 H7B 0.9700 . . no
C11 H11A 0.9300 . . no
C14 H14A 0.9300 . . no
C15 H15A 0.9300 . . no
C16 H16A 0.9300 . . no
C17 H17A 0.9300 . . no
C20 H20A 0.9300 . . no
C21 H21B 0.9600 . . no
C21 H21C 0.9600 . . no
C21 H21A 0.9600 . . no
C23 H23C 0.9600 . . no
C23 H23A 0.9600 . . no
C23 H23B 0.9600 . . no

loop_
_geom_hbond_atom_site_label_D
_geom_hbond_atom_site_label_H
_geom_hbond_atom_site_label_A
_geom_hbond_distance_DH
_geom_hbond_distance_HA
_geom_hbond_distance_DA
_geom_hbond_angle_DHA
_geom_hbond_site_symmetry_A
_geom_hbond_publ_flag
O1' H1'A O1 0.83(3) 2.06(3) 2.884(2) 169(3) 2_656 yes
O1 H1A O2 0.8200 2.0800 2.7916(19) 144.00 2_646 yes
O1' H1'B O1 0.90(3) 2.08(3) 2.9144(19) 155(3) 1_665 yes
O3 H3B O1' 0.8200 1.8200 2.6238(19) 166.00 1_545 yes
C3 H3A O3 0.9800 2.3500 2.767(2) 105.00 . yes
C5 H5A O3 0.9800 2.5300 2.939(2) 105.00 . yes
C21 H21A O1 0.9600 2.5200 2.868(2) 101.00 . yes

loop_
_geom_torsion_atom_site_label_1
_geom_torsion_atom_site_label_2
_geom_torsion_atom_site_label_3
_geom_torsion_atom_site_label_4
_geom_torsion
_geom_torsion_site_symmetry_1
_geom_torsion_site_symmetry_2
_geom_torsion_site_symmetry_3
_geom_torsion_site_symmetry_4
_geom_torsion_publ_flag
C19 N1 C18 C13 -2.7(2) . . . . no
C19 N1 C18 C17 178.1(2) . . . . no
C18 N1 C19 C12 1.92(18) . . . . no
C18 N1 C19 C20 -178.78(18) . . . . no
C10 C1 C2 C3 -59.4(2) . . . . no
C2 C1 C10 C5 54.69(18) . . . . no
C2 C1 C10 C9 172.25(14) . . . . no
C2 C1 C10 C23 -71.34(18) . . . . no
C1 C2 C3 O1 -179.03(15) . . . . no
C1 C2 C3 C4 58.3(2) . . . . no
O1 C3 C4 C5 -174.09(13) . . . . no
O1 C3 C4 C21 -47.28(19) . . . . no
O1 C3 C4 C22 71.09(17) . . . . no
C2 C3 C4 C5 -53.73(18) . . . . no
C2 C3 C4 C21 73.08(17) . . . . no
C2 C3 C4 C22 -168.55(14) . . . . no
C3 C4 C5 C6 -177.28(14) . . . . no
C3 C4 C5 C10 53.06(18) . . . . no
C21 C4 C5 C6 57.46(17) . . . . no
C21 C4 C5 C10 -72.21(17) . . . . no
C22 C4 C5 C6 -61.21(18) . . . . no
C22 C4 C5 C10 169.12(14) . . . . no
C3 C4 C22 O2 -132.10(18) . . . . no
C3 C4 C22 O3 47.30(18) . . . . no
C5 C4 C22 O2 111.97(18) . . . . no
C5 C4 C22 O3 -68.63(18) . . . . no
C21 C4 C22 O2 -11.1(2) . . . . no
C21 C4 C22 O3 168.30(14) . . . . no
C4 C5 C6 C7 163.18(14) . . . . no
C10 C5 C6 C7 -64.60(17) . . . . no
C4 C5 C10 C1 -53.06(18) . . . . no
C4 C5 C10 C9 -172.12(14) . . . . no
C4 C5 C10 C23 69.22(19) . . . . no
C6 C5 C10 C1 176.10(13) . . . . no
C6 C5 C10 C9 57.05(17) . . . . no
C6 C5 C10 C23 -61.62(18) . . . . no
C5 C6 C7 C8 41.5(2) . . . . no
C6 C7 C8 C9 -14.8(3) . . . . no
C6 C7 C8 C20 168.33(18) . . . . no
C7 C8 C9 C10 9.1(3) . . . . no
C7 C8 C9 C11 -176.54(16) . . . . no
C20 C8 C9 C10 -174.06(17) . . . . no
C20 C8 C9 C11 0.3(3) . . . . no
C7 C8 C20 C19 177.34(17) . . . . no
C9 C8 C20 C19 0.4(3) . . . . no
C8 C9 C10 C1 -146.39(15) . . . . no
C8 C9 C10 C5 -29.5(2) . . . . no
C8 C9 C10 C23 95.10(18) . . . . no
C11 C9 C10 C1 39.4(2) . . . . no
C11 C9 C10 C5 156.28(13) . . . . no
C11 C9 C10 C23 -79.16(18) . . . . no
C8 C9 C11 C12 -0.4(2) . . . . no
C10 C9 C11 C12 173.95(14) . . . . no
C9 C11 C12 C13 -179.25(17) . . . . no
C9 C11 C12 C19 -0.1(2) . . . . no
C11 C12 C13 C14 -1.7(4) . . . . no
C11 C12 C13 C18 178.16(17) . . . . no
C19 C12 C13 C14 179.0(2) . . . . no
C19 C12 C13 C18 -1.08(19) . . . . no
C11 C12 C19 N1 -179.86(13) . . . . no
C11 C12 C19 C20 0.8(2) . . . . no
C13 C12 C19 N1 -0.47(17) . . . . no
C13 C12 C19 C20 -179.85(16) . . . . no
C12 C13 C14 C15 178.7(2) . . . . no
C18 C13 C14 C15 -1.2(3) . . . . no
C12 C13 C18 N1 2.3(2) . . . . no
C12 C13 C18 C17 -178.39(18) . . . . no
C14 C13 C18 N1 -177.82(18) . . . . no
C14 C13 C18 C17 1.5(3) . . . . no
C13 C14 C15 C16 0.3(3) . . . . no
C14 C15 C16 C17 0.4(3) . . . . no
C15 C16 C17 C18 -0.1(3) . . . . no
C16 C17 C18 N1 178.3(2) . . . . no
C16 C17 C18 C13 -0.9(3) . . . . no
N1 C19 C20 C8 179.85(17) . . . . no
C12 C19 C20 C8 -0.9(3) . . . . no
